data_2006231
loop_
_publ_author_name
'Ng, Seik Weng'

_publ_section_title
;
 Dicyclohexylammonium
 (<i>N</i>,<i>N</i>-Dicyclohexylthiocarbamoylthio)acetate
;
_journal_issue 6
_journal_name_full 'Acta Crystallographica Section C'
_journal_page_first 779
_journal_page_last 781
_journal_paper_doi 10.1107/S0108270197000644
_journal_volume 53
_journal_year 1997
_chemical_formula_iupac 'C12 H24 N1 1+, C15 H24 N1 O2 S2 1-'
_chemical_formula_moiety 'C~12~H~24~N 1+, C~15~H~24~NO~2~S~2~ 1-'
_chemical_formula_sum 'C27 H48 N2 O2 S2'
_chemical_formula_weight 496.79
_chemical_name_systematic
;
 Dicyclohexylammonium (N,N-Dicyclohexylthiocarbamoylthio)acetate
;
_space_group_IT_number 14
_symmetry_cell_setting monoclinic
_symmetry_space_group_name_Hall '-P 2ybc'
_symmetry_space_group_name_H-M 'P 1 21/c 1'
_audit_creation_method SHELXL
_cell_angle_alpha 90
_cell_angle_beta 95.203(3)
_cell_angle_gamma 90
_cell_formula_units_Z 4
_cell_length_a 9.2523(7)
_cell_length_b 30.1160(10)
_cell_length_c 10.2195(7)
_cell_measurement_reflns_used 25
_cell_measurement_temperature 298(2)
_cell_measurement_theta_max 15
_cell_measurement_theta_min 14
_cell_volume 2835.9(3)
_computing_cell_refinement 'CAD-4 VAX/PC'
_computing_data_collection 'CAD-4 VAX/PC (Enraf-Nonius, 1988)'
_computing_data_reduction 'NRCVAX (Gabe, Le Page, Charland, Lee & White, 1989)'
_computing_molecular_graphics 'SHELXTL/PC (Sheldrick, 1990b)'
_computing_publication_material SHELXL93
_computing_structure_refinement 'SHELXL93 (Sheldrick, 1993)'
_computing_structure_solution 'SHELXS86 (Sheldrick, 1990a)'
_diffrn_ambient_temperature 298(2)
_diffrn_measurement_device 'Enraf-Nonius CAD4'
_diffrn_measurement_method \w
_diffrn_radiation_monochromator graphite
_diffrn_radiation_source 'fine-focus sealed tube'
_diffrn_radiation_type MoK\a
_diffrn_radiation_wavelength 0.71073
_diffrn_reflns_av_R_equivalents 0.0123
_diffrn_reflns_av_sigmaI/netI 0.0235
_diffrn_reflns_limit_h_max 10
_diffrn_reflns_limit_h_min 0
_diffrn_reflns_limit_k_max 35
_diffrn_reflns_limit_k_min 0
_diffrn_reflns_limit_l_max 12
_diffrn_reflns_limit_l_min -12
_diffrn_reflns_number 5288
_diffrn_reflns_theta_max 24.98
_diffrn_reflns_theta_min 1.35
_diffrn_standards_decay_% none
_diffrn_standards_interval_time 60
_diffrn_standards_number 3
_exptl_absorpt_coefficient_mu 0.213
_exptl_absorpt_correction_T_max 0.911
_exptl_absorpt_correction_T_min 0.887
_exptl_absorpt_correction_type '\y scans (North, Phillips & Mathews, 1968)'
_exptl_crystal_colour colorless
_exptl_crystal_density_diffrn 1.164
_exptl_crystal_density_method 'not measured'
_exptl_crystal_description block
_exptl_crystal_F_000 1088
_exptl_crystal_size_max 0.44
_exptl_crystal_size_mid 0.44
_exptl_crystal_size_min 0.44
_refine_diff_density_max 0.243
_refine_diff_density_min -0.140
_refine_ls_extinction_method none
_refine_ls_goodness_of_fit_all 1.040
_refine_ls_goodness_of_fit_obs 1.135
_refine_ls_hydrogen_treatment
;
H atoms: riding with U(H) = 1.5U~eq~(C); ammonium H atoms were
located and refined
;
_refine_ls_matrix_type full
_refine_ls_number_parameters 414
_refine_ls_number_reflns 4966
_refine_ls_number_restraints 54
_refine_ls_restrained_S_all 1.075
_refine_ls_restrained_S_obs 1.178
_refine_ls_R_factor_all 0.0646
_refine_ls_R_factor_obs .0453
_refine_ls_shift/esd_max 0.000
_refine_ls_shift/esd_mean 0.000
_refine_ls_structure_factor_coef Fsqd
_refine_ls_weighting_details 'w = 1/[\s^2^(Fo^2^)+(0.0719P)^2^+0.2946P] where P = (Fo^2^+2Fc^2^)/3'
_refine_ls_weighting_scheme calc
_refine_ls_wR_factor_all 0.1249
_refine_ls_wR_factor_obs .1150
_reflns_number_observed 3645
_reflns_number_total 4966
_reflns_observed_criterion >2sigma(I)
_cod_data_source_file kh1126.cif
_cod_data_source_block ipt133
_cod_depositor_comments
;
The following automatic conversions were performed:
'_symmetry_cell_setting' value 'Monoclinic' changed to 'monoclinic'
according to '/home/saulius/struct/CIF-dictionaries/cif_core.dic'
dictionary named 'cif_core.dic' version 2.4.1 from 2010-06-29.

Automatic conversion script
Id: cif_fix_enum 1527 2010-12-29 10:47:43Z saulius 

The following automatic conversions were performed:

'_symmetry_cell_setting' value 'Monoclinic' changed to 'monoclinic'
according to /home/saulius/struct/CIF-dictionaries/cif_core.dic
dictionary named 'cif_core.dic' version 2.4.1 from 2010-06-29.

Automatic conversion script
Id: cif_fix_values 1715 2011-07-08 13:25:40Z adriana 

The following automatic conversions were performed:

'_refine_ls_weighting_scheme' value 'calc w =
1/[\s^2^(Fo^2^)+(0.0719P)^2^+0.2946P] where P = (Fo^2^+2Fc^2^)/3' was
changed to 'calc'. New tag '_refine_ls_weighting_details' was
created. The value of the new tag was set to 'w =
1/[\s^2^(Fo^2^)+(0.0719P)^2^+0.2946P] where P = (Fo^2^+2Fc^2^)/3'.

Automatic conversion script
Id: cif_fix_values 3143 2015-03-26 13:38:13Z robertas 
;
_cod_original_sg_symbol_H-M 'P 21/c'
_cod_database_code 2006231

loop_
_symmetry_equiv_pos_as_xyz
'x, y, z'
'x, -y+1/2, z+1/2'
'-x, -y, -z'
'-x, y-1/2, -z-1/2'

loop_
_atom_site_aniso_label
_atom_site_aniso_U_11
_atom_site_aniso_U_22
_atom_site_aniso_U_33
_atom_site_aniso_U_12
_atom_site_aniso_U_13
_atom_site_aniso_U_23
S1 .0462(3) .0713(4) .0713(4) -.0038(3) .0049(3) .0295(3)
S2 .0844(5) .0639(4) .0474(3) .0075(3) -.0089(3) .0034(3)
O1 .0720(10) .0590(10) .0740(10) .0105(8) .0254(9) .0257(9)
O2 .0474(9) .0590(10) .0630(10) .0108(7) .0113(7) .0014(8)
N1 .0560(10) .0500(10) .0440(10) -.0089(9) .0075(8) .0053(8)
N2 .0348(9) .0400(10) .0415(9) .0020(7) .0069(7) .0031(7)
C1 .0370(10) .0460(10) .0570(10) -.0012(9) .0080(10) .0100(10)
C2 .063(2) .061(2) .084(2) .0150(10) .0390(10) .0290(10)
C3 .0470(10) .0410(10) .0460(10) .0093(9) .0067(9) .0067(9)
C4 .036(3) .051(3) .036(3) .005(3) .019(2) .011(2)
C5 .033(3) .039(4) .052(4) .001(3) .006(3) .001(3)
C6 .071(5) .051(4) .043(3) -.011(3) .006(3) .000(3)
C7 .060(5) .071(5) .051(5) -.011(4) -.018(3) .015(4)
C8 .041(5) .045(4) .062(5) .003(3) -.012(3) .013(3)
C9 .038(3) .037(3) .049(3) .002(2) -.003(2) .013(2)
C4' .057(5) .050(3) .032(3) .001(4) .022(3) .014(2)
C5' .054(6) .052(5) .070(6) -.007(4) -.007(4) .001(4)
C6' .097(8) .068(6) .070(6) .000(5) -.021(5) -.001(4)
C7' .073(6) .073(5) .060(5) -.006(4) -.007(4) .007(4)
C8' .059(7) .067(6) .069(5) -.002(4) -.015(4) .015(4)
C9' .109(7) .049(4) .083(6) .016(4) -.013(5) .006(4)
C10 .034(3) .042(4) .051(4) .004(2) .000(2) .024(3)
C11 .049(4) .050(4) .084(5) -.005(3) .017(4) -.007(3)
C12 .041(5) .120(10) .110(10) -.009(5) .022(6) -.029(8)
C13 .034(4) .109(7) .069(5) -.024(4) -.001(3) -.019(4)
C14 .067(5) .063(6) .080(7) -.026(4) .018(4) -.013(5)
C15 .039(5) .066(7) .075(6) -.011(4) .012(4) -.028(4)
C10' .070(5) .032(4) .081(6) .001(3) .035(4) .010(4)
C11' .037(3) .056(4) .128(8) .009(3) -.019(5) -.001(5)
C12' .068(7) .091(8) .080(5) .010(5) -.001(5) -.024(5)
C13' .049(4) .118(9) .150(10) -.011(5) -.032(6) -.035(8)
C14' .088(7) .068(5) .110(10) -.022(4) .021(7) .013(6)
C15' .071(7) .043(5) .073(6) .000(4) -.022(4) -.006(4)
C16 .0400(10) .0450(10) .0390(10) .0035(9) .0080(8) .0014(9)
C17 .067(2) .0530(10) .0570(10) -.0100(10) .0100(10) -.0050(10)
C18 .101(2) .060(2) .0560(10) -.009(2) .0160(10) -.0130(10)
C19 .102(2) .078(2) .0430(10) -.002(2) .0160(10) -.0030(10)
C20 .092(2) .064(2) .0520(10) -.0070(10) .0260(10) .0040(10)
C21 .068(2) .0480(10) .0460(10) -.0040(10) .0170(10) .0020(10)
C22 .0370(10) .0390(10) .0410(10) .0020(8) .0085(8) .0017(8)
C23 .0440(10) .0590(10) .0480(10) -.0020(10) .0148(9) -.0030(10)
C24 .0600(10) .071(2) .0540(10) .0010(10) .0200(10) -.0150(10)
C25 .063(2) .082(2) .0550(10) -.0110(10) .0100(10) -.0210(10)
C26 .0470(10) .078(2) .063(2) -.0120(10) .0110(10) -.0170(10)
C27 .0380(10) .0560(10) .0500(10) .0000(10) .0090(9) -.0080(10)

loop_
_atom_site_label
_atom_site_fract_x
_atom_site_fract_y
_atom_site_fract_z
_atom_site_U_iso_or_equiv
_atom_site_thermal_displace_type
_atom_site_calc_flag
_atom_site_refinement_flags
_atom_site_occupancy
_atom_site_disorder_group
_atom_site_type_symbol
S1 .27492(6) .13738(2) .68776(7) .0630(2) Uani d . 1 . S
S2 .53582(8) .16493(2) .86079(6) .0661(2) Uani d . 1 . S
O1 .2778(2) .05463(5) .9858(2) .0670(5) Uani d . 1 . O
O2 .4016(2) .05290(5) .8090(2) .0560(4) Uani d . 1 . O
N1 .4944(2) .18132(6) .6035(2) .0499(4) Uani d D 1 . N
N2 .3223(2) -.02538(6) 1.1032(2) .0385(4) Uani d . 1 . N
H1 .318(3) .0021(9) 1.055(2) .066(7) Uiso d . 1 . H
H2 .422(3) -.0319(8) 1.132(2) .062(7) Uiso d . 1 . H
C1 .3158(2) .07010(7) .8805(2) .0464(5) Uani d . 1 . C
C2 .2458(3) .11444(8) .8448(3) .0672(7) Uani d . 1 . C
H2A .2804(3) .13578(8) .9115(3) .101 Uiso calc R 1 . H
H2B .1420(3) .11137(8) .8491(3) .101 Uiso calc R 1 . H
C3 .4467(2) .16351(7) .7116(2) .0443(5) Uani d . 1 . C
C4 .4336(6) .1863(3) .4670(6) .040(2) Uani d PD .50 1 C
H4 .5052(6) .2021(3) .4193(6) .060 Uiso calc PR .50 1 H
C5 .3960(10) .1430(3) .3940(10) .041(2) Uani d PD .50 1 C
H5A .3160(10) .1282(3) .4310(10) .062 Uiso calc PR .50 1 H
H5B .4790(10) .1232(3) .3990(10) .062 Uiso calc PR .50 1 H
C6 .3520(10) .1561(3) .2498(9) .055(2) Uani d PD .50 1 C
H6A .4310(10) .1719(3) .2141(9) .083 Uiso calc PR .50 1 H
H6B .3310(10) .1297(3) .1972(9) .083 Uiso calc PR .50 1 H
C7 .2176(9) .1857(3) .2458(8) .062(2) Uani d PD .50 1 C
H7A .1398(9) .1703(3) .2843(8) .093 Uiso calc PR .50 1 H
H7B .1848(9) .1929(3) .1554(8) .093 Uiso calc PR .50 1 H
C8 .2570(10) .2285(4) .3232(9) .050(2) Uani d PD .50 1 C
H8A .1740(10) .2485(4) .3172(9) .075 Uiso calc PR .50 1 H
H8B .3370(10) .2434(4) .2867(9) .075 Uiso calc PR .50 1 H
C9 .2993(6) .2162(2) .4684(5) .0420(10) Uani d PD .50 1 C
H9A .3218(6) .2426(2) .5204(5) .063 Uiso calc PR .50 1 H
H9B .2208(6) .2004(2) .5050(5) .063 Uiso calc PR .50 1 H
C4' .3820(7) .1833(3) .4831(6) .045(2) Uani d PD .50 2 C
H4' .2929(7) .1716(3) .5151(6) .068 Uiso calc PR .50 2 H
C5' .4200(10) .1498(4) .3800(10) .059(4) Uani d PD .50 2 C
H5'1 .4340(10) .1209(4) .4220(10) .089 Uiso calc PR .50 2 H
H5'2 .5110(10) .1584(4) .3480(10) .089 Uiso calc PR .50 2 H
C6' .3050(10) .1457(3) .2640(10) .080(3) Uani d PD .50 2 C
H6'1 .3430(10) .1272(3) .1970(10) .120 Uiso calc PR .50 2 H
H6'2 .2200(10) .1310(3) .2930(10) .120 Uiso calc PR .50 2 H
C7' .2610(10) .1901(3) .2049(8) .069(2) Uani d PD .50 2 C
H7'1 .1780(10) .1860(3) .1409(8) .104 Uiso calc PR .50 2 H
H7'2 .3400(10) .2018(3) .1590(8) .104 Uiso calc PR .50 2 H
C8' .2220(10) .2236(4) .3070(10) .066(4) Uani d PD .50 2 C
H8'1 .1310(10) .2149(4) .3400(10) .100 Uiso calc PR .50 2 H
H8'2 .2080(10) .2524(4) .2650(10) .100 Uiso calc PR .50 2 H
C9' .3370(10) .2277(2) .4228(8) .082(2) Uani d PD .50 2 C
H9'1 .4220(10) .2423(2) .3934(8) .122 Uiso calc PR .50 2 H
H9'2 .3000(10) .2464(2) .4895(8) .122 Uiso calc PR .50 2 H
C10 .6554(6) .1945(2) .6253(7) .042(2) Uani d PD .50 3 C
H10 .6995(6) .1831(2) .7095(7) .064 Uiso calc PR .50 3 H
C11 .7446(9) .1799(3) .5105(7) .061(2) Uani d PD .50 3 C
H11A .7095(9) .1947(3) .4294(7) .091 Uiso calc PR .50 3 H
H11B .7384(9) .1481(3) .4972(7) .091 Uiso calc PR .50 3 H
C12 .9040(10) .1942(4) .555(2) .089(5) Uani d PD .50 3 C
H12A .9310(10) .1853(4) .645(2) .134 Uiso calc PR .50 3 H
H12B .9720(10) .1809(4) .499(2) .134 Uiso calc PR .50 3 H
C13 .9047(9) .2450(4) .5420(7) .071(3) Uani d PD .50 3 C
H13A .8589(9) .2543(4) .4573(7) .107 Uiso calc PR .50 3 H
H13B 1.0029(9) .2566(4) .5527(7) .107 Uiso calc PR .50 3 H
C14 .8170(10) .2607(4) .6540(10) .070(3) Uani d PD .50 3 C
H14A .8210(10) .2928(4) .6620(10) .105 Uiso calc PR .50 3 H
H14B .8560(10) .2481(4) .7370(10) .105 Uiso calc PR .50 3 H
C15 .6570(10) .2455(3) .623(2) .060(4) Uani d PD .50 3 C
H15A .5970(10) .2572(3) .688(2) .089 Uiso calc PR .50 3 H
H15B .6200(10) .2563(3) .537(2) .089 Uiso calc PR .50 3 H
C10' .6293(7) .2037(2) .5866(9) .059(2) Uani d PD .50 4 C
H10' .6101(7) .2124(2) .4943(9) .089 Uiso calc PR .50 4 H
C11' .7447(8) .1702(3) .5723(9) .075(3) Uani d PD .50 4 C
H11C .7098(8) .1485(3) .5067(9) .113 Uiso calc PR .50 4 H
H11D .7654(8) .1547(3) .6551(9) .113 Uiso calc PR .50 4 H
C12' .8850(10) .1910(4) .532(2) .080(4) Uani d PD .50 4 C
H12C .9630(10) .1700(4) .550(2) .120 Uiso calc PR .50 4 H
H12D .8740(10) .1961(4) .438(2) .120 Uiso calc PR .50 4 H
C13' .9260(10) .2338(4) .5990(10) .106(4) Uani d PD .50 4 C
H13C 1.0010(10) .2476(4) .5530(10) .159 Uiso calc PR .50 4 H
H13D .9690(10) .2269(4) .6870(10) .159 Uiso calc PR .50 4 H
C14' .807(2) .2674(4) .6110(10) .088(5) Uani d PD .50 4 C
H14C .791(2) .2832(4) .5280(10) .133 Uiso calc PR .50 4 H
H14D .841(2) .2888(4) .6780(10) .133 Uiso calc PR .50 4 H
C15' .6630(10) .2484(3) .645(2) .064(4) Uani d PD .50 4 C
H15C .6650(10) .2462(3) .740(2) .096 Uiso calc PR .50 4 H
H15D .5860(10) .2688(3) .615(2) .096 Uiso calc PR .50 4 H
C16 .2513(2) -.01666(6) 1.2271(2) .0407(5) Uani d . 1 . C
H16 .1547(2) -.00429(6) 1.2027(2) .061 Uiso calc R 1 . H
C17 .3392(3) .01768(8) 1.3071(2) .0585(6) Uani d . 1 . C
H17A .3450(3) .04459(8) 1.2557(2) .088 Uiso calc R 1 . H
H17B .4370(3) .00668(8) 1.3282(2) .088 Uiso calc R 1 . H
C18 .2706(3) .02832(9) 1.4344(2) .0720(7) Uani d . 1 . C
H18A .3332(3) .04859(9) 1.4870(2) .108 Uiso calc R 1 . H
H18B .1781(3) .04297(9) 1.4131(2) .108 Uiso calc R 1 . H
C19 .2476(3) -.01305(9) 1.5130(2) .0739(8) Uani d . 1 . C
H19A .1960(3) -.00548(9) 1.5884(2) .111 Uiso calc R 1 . H
H19B .3409(3) -.02542(9) 1.5450(2) .111 Uiso calc R 1 . H
C20 .1617(3) -.04737(9) 1.4305(2) .0680(7) Uani d . 1 . C
H20A .0646(3) -.03617(9) 1.4065(2) .102 Uiso calc R 1 . H
H20B .1533(3) -.07417(9) 1.4819(2) .102 Uiso calc R 1 . H
C21 .2335(3) -.05847(7) 1.3066(2) .0532(6) Uani d . 1 . C
H21A .3278(3) -.07179(7) 1.3300(2) .080 Uiso calc R 1 . H
H21B .1744(3) -.07973(7) 1.2543(2) .080 Uiso calc R 1 . H
C22 .2592(2) -.06181(6) 1.0154(2) .0386(4) Uani d . 1 . C
H22 .2740(2) -.09012(6) 1.0620(2) .058 Uiso calc R 1 . H
C23 .3407(2) -.06333(8) .8933(2) .0496(5) Uani d . 1 . C
H23A .4432(2) -.06818(8) .9183(2) .074 Uiso calc R 1 . H
H23B .3303(2) -.03513(8) .8475(2) .074 Uiso calc R 1 . H
C24 .2819(3) -.10060(9) .8023(2) .0609(6) Uani d . 1 . C
H24A .3301(3) -.09972(9) .7220(2) .091 Uiso calc R 1 . H
H24B .3035(3) -.12899(9) .8445(2) .091 Uiso calc R 1 . H
C25 .1196(3) -.09669(9) .7688(2) .0664(7) Uani d . 1 . C
H25A .0851(3) -.12239(9) .7180(2) .100 Uiso calc R 1 . H
H25B .0991(3) -.07049(9) .7151(2) .100 Uiso calc R 1 . H
C26 .0394(2) -.09350(9) .8915(2) .0626(7) Uani d . 1 . C
H26A .0498(2) -.12122(9) .9397(2) .094 Uiso calc R 1 . H
H26B -.0631(2) -.08881(9) .8665(2) .094 Uiso calc R 1 . H
C27 .0976(2) -.05567(8) .9792(2) .0486(5) Uani d . 1 . C
H27A .0472(2) -.05498(8) 1.0584(2) .073 Uiso calc R 1 . H
H27B .0805(2) -.02763(8) .9337(2) .073 Uiso calc R 1 . H

loop_
_atom_type_symbol
_atom_type_description
_atom_type_scat_dispersion_real
_atom_type_scat_dispersion_imag
_atom_type_scat_source
C C 0.0033 0.0016 'International Tables Vol C Tables 4.2.6.8 and 6.1.1.4'
H H 0.0000 0.0000 'International Tables Vol C Tables 4.2.6.8 and 6.1.1.4'
N N 0.0061 0.0033 'International Tables Vol C Tables 4.2.6.8 and 6.1.1.4'
O O 0.0106 0.0060 'International Tables Vol C Tables 4.2.6.8 and 6.1.1.4'
S S 0.1246 0.1234 'International Tables Vol C Tables 4.2.6.8 and 6.1.1.4'

loop_
_geom_angle_atom_site_label_1
_geom_angle_atom_site_label_2
_geom_angle_atom_site_label_3
_geom_angle
_geom_angle_publ_flag
C2 S1 C3 104.70(10) yes
C3 N1 C4 134.5(3) yes
C3 N1 C10 111.8(3) yes
C3 N1 C4' 115.2(3) yes
C3 N1 C10' 129.8(4) yes
C16 N2 C22 117.1(2) yes
C4 N1 C10 113.2(4) yes
C4' N1 C10' 114.4(4) yes
O1 C1 O2 126.5(2) yes
O2 C1 C2 120.6(2) yes
O1 C1 C2 112.9(2) yes
C1 C2 S1 117.5(2) yes
N1 C3 S2 124.8(2) yes
N1 C3 S1 115.1(2) yes
S2 C3 S1 120.10(10) yes
N1 C4 C5 115.5(6) yes
N1 C4 C9 107.0(4) yes
C5 C4 C9 110.7(6) no
C4 C5 C6 106.2(7) no
C5 C6 C7 108.5(7) no
C6 C7 C8 108.9(7) no
C7 C8 C9 108.6(7) no
C8 C9 C4 105.6(6) no
C9' C4' N1 120.0(6) yes
C5' C4' N1 110.1(6) yes
C9' C4' C5' 112.2(6) no
C4' C5' C6' 113.7(8) no
C5' C6' C7' 112.6(8) no
C6' C7' C8' 112.7(7) no
C7' C8' C9' 113.4(8) no
C8' C9' C4' 112.9(7) no
C15 C10 N1 105.6(6) yes
C11 C10 N1 113.0(6) yes
C15 C10 C11 105.2(6) no
C10 C11 C12 104.7(7) no
C11 C12 C13 105.0(8) no
C12 C13 C14 103.7(7) no
C13 C14 C15 108.2(8) no
C14 C15 C10 107.8(7) no
C11' C10' N1 109.4(6) yes
C15' C10' N1 121.7(7) yes
C11' C10' C15' 121.6(7) no
C10' C11' C12' 112.5(7) no
C11' C12' C13' 114.7(9) no
C12' C13' C14' 117.3(8) no
C13' C14' C15' 115.2(8) no
C14' C15' C10' 113.8(8) no
C17 C16 N2 108.8(2) yes
C21 C16 N2 112.6(2) yes
C17 C16 C21 111.0(2) no
C16 C17 C18 111.1(2) no
C17 C18 C19 111.6(2) no
C18 C19 C20 111.1(2) no
C19 C20 C21 111.6(2) no
C16 C21 C20 109.9(2) no
C23 C22 N2 108.6(2) yes
C27 C22 N2 112.2(2) yes
C23 C22 C27 110.8(2) no
C22 C23 C24 110.3(2) no
C23 C24 C25 111.8(2) no
C24 C25 C26 111.6(2) no
C25 C26 C27 111.2(2) no
C26 C27 C22 109.9(2) no

loop_
_geom_bond_atom_site_label_1
_geom_bond_atom_site_label_2
_geom_bond_site_symmetry_2
_geom_bond_distance
_geom_bond_publ_flag
S1 C2 . 1.789(2) yes
S1 C3 . 1.770(2) yes
S2 C3 . 1.667(2) yes
O1 C1 . 1.252(3) yes
O2 C1 . 1.240(3) yes
N1 C3 . 1.338(3) yes
N1 C4 . 1.464(6) yes
N1 C10 . 1.538(6) yes
N1 C4' . 1.539(6) yes
N1 C10' . 1.442(6) yes
N2 C16 . 1.501(2) yes
N2 C22 . 1.501(3) yes
C1 C2 . 1.514(3) no
C4 C5 . 1.529(8) no
C4 C9 . 1.535(7) no
C5 C6 . 1.541(8) no
C6 C7 . 1.526(8) no
C7 C8 . 1.538(8) no
C8 C9 . 1.546(8) no
C4' C9' . 1.515(7) no
C4' C5' . 1.520(8) no
C5' C6' . 1.529(8) no
C6' C7' . 1.509(8) no
C7' C8' . 1.517(9) no
C8' C9' . 1.525(8) no
C10 C15 . 1.536(8) no
C10 C11 . 1.557(8) no
C11 C12 . 1.567(9) no
C12 C13 . 1.535(9) no
C13 C14 . 1.542(8) no
C14 C15 . 1.548(8) no
C10' C11' . 1.485(7) no
C10' C15' . 1.494(8) no
C11' C12' . 1.529(9) no
C12' C13' . 1.492(9) no
C13' C14' . 1.506(9) no
C14' C15' . 1.521(8) no
C16 C17 . 1.509(3) no
C16 C21 . 1.515(3) no
C17 C18 . 1.532(3) no
C18 C19 . 1.508(4) no
C19 C20 . 1.513(4) no
C20 C21 . 1.520(3) no
C22 C23 . 1.516(3) no
C22 C27 . 1.519(3) no
C23 C24 . 1.526(3) no
C24 C25 . 1.514(3) no
C25 C26 . 1.516(3) no
C26 C27 . 1.518(3) no
N2 O1 . 2.706(2) yes
N2 O2 3_657 2.757(2) yes
